data_7101168
loop_
_publ_author_name
'Fumio Toda'
'Shinji Toyota'

_publ_section_title
;
A new [2+2] photodimerization of 5-chloro- and
5-methyl-2-pyridone in their inclusion complexes with
1,1f-biphenyl-2,2f-dicarboxylic acid as a model for DNA damage by
photodimerization of its thymine component
;
_journal_issue 5
_journal_name_full 'Chemical Communications'
_journal_paper_doi 10.1039/b414134b
_journal_year 2005
_chemical_formula_moiety 'C12 H14 N2 O2 '
_chemical_formula_sum 'C12 H14 N2 O2'
_chemical_formula_weight 218.25
_space_group_IT_number 88
_symmetry_cell_setting tetragonal
_symmetry_space_group_name_Hall '-I 4ad'
_symmetry_space_group_name_H-M 'I 41/a :2'
_audit_creation_date 'Tue May 25 09:56:46 2004'
_audit_creation_method 'by teXsan'
_cell_angle_alpha 90
_cell_angle_beta 90
_cell_angle_gamma 90
_cell_formula_units_Z 8
_cell_length_a 12.9385(1)
_cell_length_b 12.9385(1)
_cell_length_c 13.1962(2)
_cell_measurement_reflns_used 13859
_cell_measurement_temperature 173.2
_cell_measurement_theta_max 27.4
_cell_measurement_theta_min 2.2
_cell_volume 2209.11(4)
_computing_cell_refinement PROCESS-AUTO
_computing_data_collection PROCESS-AUTO
_computing_data_reduction 'teXsan Ver. 1.11'
_computing_publication_material 'teXsan Ver. 1.11'
_computing_structure_refinement 'teXsan Ver. 1.10'
_computing_structure_solution SIR92
_diffrn_detector_area_resol_mean 10.00
_diffrn_measured_fraction_theta_full 0.9787
_diffrn_measured_fraction_theta_max 0.9787
_diffrn_measurement_device_type 'Rigaku RAXIS-IV Imaging Plate'
_diffrn_measurement_method \w
_diffrn_radiation_type 'Mo K\a'
_diffrn_radiation_wavelength 0.7107
_diffrn_reflns_av_R_equivalents 0.020
_diffrn_reflns_limit_h_max 15
_diffrn_reflns_limit_h_min -15
_diffrn_reflns_limit_k_max 15
_diffrn_reflns_limit_k_min -15
_diffrn_reflns_limit_l_max 16
_diffrn_reflns_limit_l_min -16
_diffrn_reflns_number 7929
_diffrn_reflns_theta_full 27.47
_diffrn_reflns_theta_max 27.47
_exptl_absorpt_coefficient_mu 0.091
_exptl_absorpt_correction_T_max 0.978
_exptl_absorpt_correction_T_min 0.914
_exptl_absorpt_correction_type multi-scan
_exptl_absorpt_process_details '(Higashi, 1995)'
_exptl_crystal_colour colorless
_exptl_crystal_density_diffrn 1.312
_exptl_crystal_density_method 'not measured'
_exptl_crystal_description prism
_exptl_crystal_size_max 0.480
_exptl_crystal_size_mid 0.250
_exptl_crystal_size_min 0.250
_refine_diff_density_max 0.27
_refine_diff_density_min -0.17
_refine_ls_extinction_method none
_refine_ls_goodness_of_fit_ref 1.009
_refine_ls_hydrogen_treatment noref
_refine_ls_number_parameters 73
_refine_ls_number_reflns 1242
_refine_ls_R_factor_gt 0.0367
_refine_ls_shift/su_max 0.0002
_refine_ls_structure_factor_coef Fsqd
_refine_ls_weighting_details 'w = 1/[\s^2^(Fo^2^) + (0.16000(Max(Fo^2^,0) + 2Fc^2^)/3)^2^]'
_refine_ls_weighting_scheme calc
_refine_ls_wR_factor_ref 0.1699
_reflns_number_gt 1151
_reflns_number_total 1242
_reflns_threshold_expression F^2^>2.0\s(F^2^)
_cod_data_source_file b414134b.txt
_cod_original_sg_symbol_H-M 'I 41/a'
_cod_original_formula_sum 'C12 H14 N2 O2 '
_cod_database_code 7101168

loop_
_symmetry_equiv_pos_as_xyz
x,y,z
-x,1/2-y,z
3/4-y,1/4+x,1/4+z
1/4+y,1/4-x,1/4+z
-x,-y,-z
x,1/2+y,-z
3/4+y,1/4-x,1/4-z
1/4-y,1/4+x,1/4-z
1/2+x,1/2+y,1/2+z
1/2-x,-y,1/2+z
1/4-y,3/4+x,3/4+z
3/4+y,3/4-x,3/4+z
1/2-x,1/2-y,1/2-z
1/2+x,y,1/2-z
1/4+y,3/4-x,3/4-z
3/4-y,3/4+x,3/4-z

loop_
_atom_site_label
_atom_site_type_symbol
_atom_site_fract_x
_atom_site_fract_y
_atom_site_fract_z
_atom_site_U_iso_or_equiv
_atom_site_adp_type
_atom_site_occupancy
_atom_site_calc_flag
O(1) O 0.68453(6) 0.08432(5) -0.04340(6) 0.0242(2) Uani 1.00 d
N(1) N 0.60774(6) 0.11687(6) 0.10671(6) 0.0196(2) Uani 1.00 d
C(1) C 0.55146(8) 0.18412(7) 0.17475(7) 0.0213(3) Uani 1.00 d
C(2) C 0.56826(8) 0.30220(7) 0.16069(8) 0.0230(3) Uani 1.00 d
C(3) C 0.60370(7) 0.32842(7) 0.05588(8) 0.0234(3) Uani 1.00 d
C(4) C 0.63519(7) 0.25760(7) -0.01025(8) 0.0223(3) Uani 1.00 d
C(5) C 0.64326(7) 0.14682(7) 0.01565(7) 0.0180(3) Uani 1.00 d
C(6) C 0.63630(10) 0.35625(9) 0.2390(1) 0.0416(4) Uani 1.00 d
H(1) H 0.5685 0.1604 0.2447 0.0372 Uiso 1.00 calc
H(2) H 0.6035 0.3987 0.0357 0.0273 Uiso 1.00 calc
H(3) H 0.6536 0.2792 -0.0765 0.0258 Uiso 1.00 calc
H(4) H 0.6203 0.0479 0.1274 0.0225 Uiso 1.00 calc
H(5) H 0.7045 0.3300 0.2348 0.0487 Uiso 1.00 calc
H(6) H 0.6369 0.4285 0.2258 0.0487 Uiso 1.00 calc
H(7) H 0.6092 0.3441 0.3048 0.0487 Uiso 1.00 calc

loop_
_atom_site_aniso_label
_atom_site_aniso_U_11
_atom_site_aniso_U_22
_atom_site_aniso_U_33
_atom_site_aniso_U_12
_atom_site_aniso_U_13
_atom_site_aniso_U_23
O(1) 0.0231(5) 0.0243(5) 0.0253(5) -0.0024(2) 0.0078(3) -0.0016(3)
N(1) 0.0242(5) 0.0149(5) 0.0198(5) 0.0046(3) 0.0042(3) 0.0038(3)
C(1) 0.0279(6) 0.0186(5) 0.0174(5) 0.0072(3) 0.0016(4) 0.0016(3)
C(2) 0.0261(6) 0.0168(5) 0.0260(6) 0.0055(3) -0.0079(4) -0.0034(3)
C(3) 0.0179(5) 0.0165(5) 0.0357(7) -0.0011(3) -0.0037(4) 0.0058(4)
C(4) 0.0179(5) 0.0216(6) 0.0275(6) -0.0027(3) 0.0008(3) 0.0085(4)
C(5) 0.0138(5) 0.0197(5) 0.0204(6) -0.0022(3) 0.0008(3) 0.0014(3)
C(6) 0.0421(7) 0.0293(6) 0.0534(9) 0.0137(5) -0.0277(6) -0.0164(5)

loop_
_atom_type_symbol
_atom_type_description
_atom_type_scat_dispersion_real
_atom_type_scat_dispersion_imag
_atom_type_scat_source
C C 0.003 0.002
;International Tables for Crystallography
(1992, Vol. C, Tables 4.2.6.8 and 6.1.1.1)
;
H H 0.000 0.000
;International Tables for Crystallography
(1992, Vol. C, Table 6.1.1.2)
;
N N 0.006 0.003
;International Tables for Crystallography
(1992, Vol. C, Tables 4.2.6.8 and 6.1.1.1)
;
O O 0.011 0.006
;International Tables for Crystallography
(1992, Vol. C, Tables 4.2.6.8 and 6.1.1.1)
;

loop_
_geom_angle_atom_site_label_1
_geom_angle_atom_site_label_2
_geom_angle_atom_site_label_3
_geom_angle
_geom_angle_site_symmetry_1
_geom_angle_site_symmetry_3
_geom_angle_publ_flag
C(1) N(1) C(5) 123.62(7) . . yes
N(1) C(1) C(2) 116.53(8) . . yes
N(1) C(1) C(2) 119.40(9) . 2_655 yes
C(2) C(1) C(2) 90.75(7) . 2_655 yes
C(1) C(2) C(1) 87.63(7) . 2_655 yes
C(1) C(2) C(3) 112.10(8) . . yes
C(1) C(2) C(6) 116.75(9) . . yes
C(1) C(2) C(3) 112.71(8) 2_655 . yes
C(1) C(2) C(6) 115.93(9) 2_655 . yes
C(3) C(2) C(6) 110.17(9) . . yes
C(2) C(3) C(4) 122.99(8) . . yes
C(3) C(4) C(5) 122.59(9) . . yes
O(1) C(5) N(1) 121.32(8) . . yes
O(1) C(5) C(4) 121.09(9) . . yes
N(1) C(5) C(4) 117.55(8) . . yes

loop_
_geom_bond_atom_site_label_1
_geom_bond_atom_site_label_2
_geom_bond_distance
_geom_bond_site_symmetry_2
_geom_bond_publ_flag
O(1) C(5) 1.243(1) . yes
N(1) C(1) 1.447(1) . yes
N(1) C(5) 1.344(1) . yes
C(1) C(2) 1.554(1) . yes
C(1) C(2) 1.570(1) 2_655 yes
C(2) C(3) 1.496(2) . yes
C(2) C(6) 1.527(1) . yes
C(3) C(4) 1.329(1) . yes
C(4) C(5) 1.477(1) . yes

loop_
_geom_contact_atom_site_label_1
_geom_contact_atom_site_label_2
_geom_contact_distance
_geom_contact_site_symmetry_2
O(1) N(1) 2.805(1) 12_554
O(1) C(3) 3.476(1) 6_545
O(1) C(4) 3.480(1) 15_554
O(1) C(1) 3.576(1) 12_554
N(1) C(5) 3.574(1) 3_545

loop_
_geom_hbond_atom_site_label_D
_geom_hbond_atom_site_label_H
_geom_hbond_atom_site_label_A
_geom_hbond_site_symmetry_A
_geom_hbond_angle_DHA
_geom_hbond_publ_flag
N(1) H(4) O(1) 3_545 160.399 no

loop_
_geom_torsion_atom_site_label_1
_geom_torsion_atom_site_label_2
_geom_torsion_atom_site_label_3
_geom_torsion_atom_site_label_4
_geom_torsion
_geom_torsion_site_symmetry_2
_geom_torsion_site_symmetry_3
_geom_torsion_site_symmetry_4
_geom_torsion_publ_flag
O(1) C(5) N(1) C(1) -174.62(9) . . . yes
O(1) C(5) C(4) C(3) -171.24(9) . . . yes
N(1) C(1) C(2) C(1) 137.22(7) . . 2_655 yes
N(1) C(1) C(2) C(3) 23.6(1) . . . yes
N(1) C(1) C(2) C(6) -104.8(1) . . . yes
N(1) C(1) C(2) C(1) -134.96(7) . 2_655 2_655 yes
N(1) C(1) C(2) C(3) -22.0(1) . 2_655 2_655 yes
N(1) C(1) C(2) C(6) 106.3(1) . 2_655 2_655 yes
N(1) C(5) C(4) C(3) 6.5(1) . . . yes
C(1) N(1) C(5) C(4) 7.7(1) . . . yes
C(1) C(2) C(1) C(2) -13.6(1) . 2_655 2_655 yes
C(1) C(2) C(3) C(4) -11.7(1) . . . yes
C(1) C(2) C(1) C(2) 13.5(1) 2_655 2_655 . yes
C(2) C(1) N(1) C(5) -23.1(1) . . . yes
C(2) C(1) C(2) C(1) -13.6(1) . 2_655 2_655 yes
C(2) C(1) C(2) C(3) 99.38(8) . 2_655 2_655 yes
C(2) C(1) C(2) C(6) -132.36(8) . 2_655 2_655 yes
C(2) C(1) C(2) C(1) 13.5(1) 2_655 2_655 . yes
C(2) C(1) C(2) C(3) -100.11(8) 2_655 2_655 2_655 yes
C(2) C(1) C(2) C(6) 131.47(8) 2_655 2_655 2_655 yes
C(2) C(3) C(4) C(5) -3.3(1) . . . yes
C(4) C(3) C(2) C(6) 120.1(1) . . . yes
C(4) C(3) C(2) C(6) 120.1(1) . . . yes
